data_2006826
loop_
_publ_author_name
'Bolte, Michael'
'Scholtyssik, Maria'

_publ_section_title
;
 A Tetragonal-Looking But Twinned Orthorhombic Structure
;
_journal_issue 12
_journal_name_full 'Acta Crystallographica Section C'
_journal_page_first 1869
_journal_page_last 1871
_journal_paper_doi 10.1107/S0108270197009438
_journal_volume 53
_journal_year 1997
_chemical_formula_sum 'C17 H24 O4'
_chemical_formula_weight 292.36
_chemical_name_systematic
;
[Bis-(2-Hydroxy-4,4-dimethyl-6-oxo-1-cyclohexenyl)]-methane
;
_space_group_IT_number 56
_symmetry_cell_setting orthorhombic
_symmetry_space_group_name_Hall '-P 2ab 2ac'
_symmetry_space_group_name_H-M 'P c c n'
_audit_creation_method SHELXL
_cell_angle_alpha 90
_cell_angle_beta 90
_cell_angle_gamma 90
_cell_formula_units_Z 8
_cell_length_a 18.9237(2)
_cell_length_b 18.9167(2)
_cell_length_c 8.72260(10)
_cell_measurement_reflns_used 8192
_cell_measurement_temperature 143
_cell_measurement_theta_max 25.00
_cell_measurement_theta_min 1.00
_cell_volume 3122.46(6)
_computing_cell_refinement SMART
_computing_data_collection 'SMART (Siemens, 1995)'
_computing_data_reduction 'SAINT (Siemens, 1995)'
_computing_molecular_graphics 'XP in SHELXTL-Plus (Siemens, 1991)'
_computing_structure_refinement 'SHELXL96 (Sheldrick, 1996b)'
_computing_structure_solution 'SHELXS86 (Sheldrick, 1990)'
_diffrn_ambient_temperature 143
_diffrn_measurement_device 'Siemens CCD three-circle'
_diffrn_measurement_method \w
_diffrn_radiation_monochromator 'highly oriented graphite crystal'
_diffrn_radiation_source 'fine-focus sealed tube'
_diffrn_radiation_type MoK\a
_diffrn_radiation_wavelength 0.71073
_diffrn_reflns_av_R_equivalents 0.036
_diffrn_reflns_av_sigmaI/netI 0.015
_diffrn_reflns_limit_h_max 22
_diffrn_reflns_limit_h_min -23
_diffrn_reflns_limit_k_max 23
_diffrn_reflns_limit_k_min -23
_diffrn_reflns_limit_l_max 10
_diffrn_reflns_limit_l_min -10
_diffrn_reflns_number 40539
_diffrn_reflns_theta_max 26.47
_diffrn_reflns_theta_min 2.15
_diffrn_standards_decay_% 0.0
_diffrn_standards_interval_time 540
_diffrn_standards_number 863
_exptl_absorpt_coefficient_mu 0.087
_exptl_absorpt_correction_T_max 1.000
_exptl_absorpt_correction_T_min 0.824
_exptl_absorpt_correction_type 'empirical (SADABS; Sheldrick, 1996a)'
_exptl_crystal_colour colourless
_exptl_crystal_density_diffrn 1.244
_exptl_crystal_density_method 'not measured'
_exptl_crystal_description block
_exptl_crystal_F_000 1264
_exptl_crystal_size_max 0.80
_exptl_crystal_size_mid 0.70
_exptl_crystal_size_min 0.50
_refine_diff_density_max 0.260
_refine_diff_density_min -0.162
_refine_ls_extinction_coef 0.0068(8)
_refine_ls_extinction_method 'SHELXL96 (Sheldrick, 1996b)'
_refine_ls_goodness_of_fit_all 1.062
_refine_ls_goodness_of_fit_obs 1.072
_refine_ls_hydrogen_treatment 'H atoms: see text'
_refine_ls_matrix_type full
_refine_ls_number_parameters 201
_refine_ls_number_reflns 3218
_refine_ls_number_restraints 0
_refine_ls_restrained_S_all 1.062
_refine_ls_restrained_S_obs 1.072
_refine_ls_R_factor_all 0.034
_refine_ls_R_factor_obs .033
_refine_ls_shift/esd_max 0.001
_refine_ls_shift/esd_mean 0.000
_refine_ls_structure_factor_coef Fsqd
_refine_ls_weighting_details 'w = 1/[\s^2^(Fo^2^)+(0.0537P)^2^+0.709P] where P = (Fo^2^+2Fc^2^)/3'
_refine_ls_weighting_scheme calc
_refine_ls_wR_factor_all 0.092
_refine_ls_wR_factor_obs .091
_reflns_number_observed 3077
_reflns_number_total 3218
_reflns_observed_criterion >2sigma(I)
_cod_data_source_file ha1194.cif
_cod_data_source_block ms3
_cod_depositor_comments
;
The following automatic conversions were performed:
'_symmetry_cell_setting' value 'Orthorhombic' changed to 'orthorhombic'
according to '/home/saulius/struct/CIF-dictionaries/cif_core.dic'
dictionary named 'cif_core.dic' version 2.4.1 from 2010-06-29.

Automatic conversion script
Id: cif_fix_enum 1527 2010-12-29 10:47:43Z saulius 

The following automatic conversions were performed:

'_symmetry_cell_setting' value 'Orthorhombic' changed to
'orthorhombic' according to
/home/saulius/struct/CIF-dictionaries/cif_core.dic dictionary named
'cif_core.dic' version 2.4.1 from 2010-06-29.

Automatic conversion script
Id: cif_fix_values 1715 2011-07-08 13:25:40Z adriana 

The following automatic conversions were performed:

'_refine_ls_weighting_scheme' value 'calc w =
1/[\s^2^(Fo^2^)+(0.0537P)^2^+0.709P] where P = (Fo^2^+2Fc^2^)/3' was
changed to 'calc'. New tag '_refine_ls_weighting_details' was
created. The value of the new tag was set to 'w =
1/[\s^2^(Fo^2^)+(0.0537P)^2^+0.709P] where P = (Fo^2^+2Fc^2^)/3'.

Automatic conversion script
Id: cif_fix_values 3143 2015-03-26 13:38:13Z robertas 
;
_cod_database_code 2006826
_cod_database_fobs_code 2006826

loop_
_symmetry_equiv_pos_as_xyz
'x, y, z'
'-x+1/2, -y+1/2, z'
'-x, y+1/2, -z+1/2'
'x+1/2, -y, -z+1/2'
'-x, -y, -z'
'x-1/2, y-1/2, -z'
'x, -y-1/2, z-1/2'
'-x-1/2, y, z-1/2'

loop_
_atom_site_aniso_label
_atom_site_aniso_U_11
_atom_site_aniso_U_22
_atom_site_aniso_U_33
_atom_site_aniso_U_12
_atom_site_aniso_U_13
_atom_site_aniso_U_23
C1 .0220(9) .0232(10) .0187(9) .0007(7) .000 .000
C11 .0198(7) .0205(7) .0191(7) .0008(5) .0016(5) -.0016(5)
C12 .0214(7) .0216(7) .0237(7) .0000(5) .0003(5) -.0019(5)
O12 .0228(5) .0207(6) .0488(7) -.0029(4) -.0069(5) -.0021(5)
C13 .0201(8) .0203(8) .0299(8) -.0011(6) -.0010(6) .0015(6)
C14 .0195(9) .0225(9) .0252(7) .0002(6) .0002(5) -.0002(5)
C15 .0207(7) .0238(8) .0250(7) -.0013(5) -.0009(6) -.0036(6)
C16 .0226(7) .0199(7) .0207(6) -.0006(5) .0042(5) -.0017(6)
O16 .0241(6) .0183(5) .0380(6) -.0018(4) .0014(5) -.0001(4)
C17 .0280(8) .0267(8) .0317(8) .0032(6) .0056(6) -.0032(6)
C18 .0246(8) .0306(8) .0361(8) .0013(6) -.0062(6) .0034(7)
C2 .0233(10) .0247(10) .0201(9) -.0018(7) .000 .000
C21 .0214(7) .0220(7) .0210(7) -.0010(5) -.0012(5) -.0016(5)
C22 .0230(8) .0222(7) .0265(7) .0007(6) -.0025(6) -.0018(5)
O22 .0220(6) .0244(6) .0542(8) .0028(4) -.0030(5) .0032(5)
C23 .0215(8) .0246(9) .0303(8) -.0015(6) .0036(6) -.0021(6)
C24 .0218(9) .0220(9) .0261(7) -.0012(6) .0008(5) -.0009(6)
C25 .0244(8) .0241(8) .0268(7) .0016(6) -.0025(6) .0014(6)
C26 .0202(7) .0226(7) .0234(7) .0004(5) -.0019(6) -.0054(5)
O26 .0196(6) .0256(6) .0426(7) .0029(4) .0013(5) -.0026(5)
C27 .0294(8) .0277(8) .0295(8) -.0013(6) -.0044(6) -.0047(6)
C28 .0324(8) .0284(8) .0373(9) -.0023(2) .0042(7) .0043(7)

loop_
_atom_site_label
_atom_site_fract_x
_atom_site_fract_y
_atom_site_fract_z
_atom_site_U_iso_or_equiv
_atom_site_thermal_displace_type
_atom_site_calc_flag
_atom_site_refinement_flags
_atom_site_occupancy
_atom_site_disorder_group
_atom_site_type_symbol
C1 .2500 .7500 .1921(2) .0213(4) Uani d S 1 . C
H1 .2283 .7138 .2593 .026 Uiso d R 1 . H
C11 .19170(7) .78464(7) .09970(15) .0198(3) Uani d . 1 . C
C12 .19733(8) .85886(7) .06655(17) .0223(3) Uani d . 1 . C
O12 .25218(6) .89292(6) .09864(14) .0308(3) Uani d . 1 . O
C13 .13820(8) .89644(8) -.01624(19) .0235(3) Uani d . 1 . C
H13A .1510 .9006 -.1259 .028 Uiso calc R 1 . H
H13B .1341 .9449 .0255 .028 Uiso calc R 1 . H
C14 .06546(9) .86025(9) -.00462(17) .0224(3) Uani d . 1 . C
C15 .07568(8) .78157(8) -.04274(17) .0232(3) Uani d . 1 . C
H15A .0315 .7559 -.0185 .028 Uiso calc R 1 . H
H15B .0843 .7767 -.1542 .028 Uiso calc R 1 . H
C16 .13544(7) .74778(8) .04239(16) .0211(3) Uani d . 1 . C
O16 .12907(6) .67770(5) .05336(13) .0268(3) Uani d . 1 . O
H16 .1679(14) .6587(13) .085(2) .046(6) Uiso d . 1 . H
C17 .03518(8) .86878(8) .15669(18) .0288(4) Uani d . 1 . C
H17A .0675 .8473 .2312 .043 Uiso calc R 1 . H
H17B -.0109 .8453 .1625 .043 Uiso calc R 1 . H
H17C .0296 .9192 .1799 .043 Uiso calc R 1 . H
C18 .01514(8) .89366(8) -.1213(2) .0304(3) Uani d . 1 . C
H18A .0347 .8882 -.2246 .046 Uiso calc R 1 . H
H18B .0095 .9440 -.0982 .046 Uiso calc R 1 . H
H18C -.0309 .8702 -.1157 .046 Uiso calc R 1 . H
C2 .2500 .2500 .6847(2) .0227(4) Uani d S 1 . C
H2 .2134 .2711 .7519 .027 Uiso d R 1 . H
C21 .28394(7) .30885(7) .59361(16) .0215(3) Uani d . 1 . C
C22 .35723(8) .30388(8) .55471(17) .0239(3) Uani d . 1 . C
O22 .39212(6) .24824(6) .58010(15) .0335(3) Uani d . 1 . O
C23 .39409(8) .36404(8) .4753(2) .0255(4) Uani d . 1 . C
H23A .3957 .3540 .3640 .031 Uiso calc R 1 . H
H23B .4434 .3664 .5126 .031 Uiso calc R 1 . H
C24 .35912(9) .43620(9) .49982(17) .0233(3) Uani d . 1 . C
C25 .27962(8) .42880(8) .46599(18) .0251(3) Uani d . 1 . C
H25A .2552 .4725 .4992 .030 Uiso calc R 1 . H
H25B .2729 .4241 .3539 .030 Uiso calc R 1 . H
C26 .24608(8) .36683(8) .54397(17) .0221(3) Uani d . 1 . C
O26 .17696(6) .37239(6) .56006(14) .0293(3) Uani d . 1 . O
H26 .1517(16) .3243(17) .581(3) .081(9) Uiso d . 1 . H
C27 .37060(8) .46200(8) .66484(18) .0289(4) Uani d . 1 . C
H27A .3505 .4276 .7367 .043 Uiso calc R 1 . H
H27B .3473 .5078 .6787 .043 Uiso calc R 1 . H
H27C .4213 .4670 .6845 .043 Uiso calc R 1 . H
C28 .39077(9) .49060(9) .3884(2) .0327(4) Uani d . 1 . C
H28A .3683 .5367 .4048 .049 Uiso calc R 1 . H
H28B .3825 .4752 .2826 .049 Uiso calc R 1 . H
H28C .4417 .4947 .4065 .049 Uiso calc R 1 . H

loop_
_atom_type_symbol
_atom_type_description
_atom_type_scat_dispersion_real
_atom_type_scat_dispersion_imag
_atom_type_scat_source
C C 0.0033 0.0016 'International Tables Vol C Tables 4.2.6.8 and 6.1.1.4'
H H 0.0000 0.0000 'International Tables Vol C Tables 4.2.6.8 and 6.1.1.4'
O O 0.0106 0.0060 'International Tables Vol C Tables 4.2.6.8 and 6.1.1.4'

loop_
_geom_angle_atom_site_label_1
_geom_angle_atom_site_label_2
_geom_angle_atom_site_label_3
_geom_angle_site_symmetry_1
_geom_angle_site_symmetry_3
_geom_angle
C11 C1 C11 . 2_565 115.76(16)
C16 C11 C12 . . 118.83(13)
C16 C11 C1 . . 122.75(11)
C12 C11 C1 . . 118.38(11)
O12 C12 C11 . . 121.24(13)
O12 C12 C13 . . 118.59(13)
C11 C12 C13 . . 120.08(13)
C12 C13 C14 . . 114.93(12)
C17 C14 C18 . . 109.60(13)
C17 C14 C15 . . 110.41(12)
C18 C14 C15 . . 109.53(12)
C17 C14 C13 . . 110.41(13)
C18 C14 C13 . . 109.19(13)
C15 C14 C13 . . 107.67(13)
C16 C15 C14 . . 113.66(12)
O16 C16 C11 . . 123.41(13)
O16 C16 C15 . . 113.06(12)
C11 C16 C15 . . 123.52(13)
C21 C2 C21 2 . 116.57(16)
C26 C21 C22 . . 118.76(13)
C26 C21 C2 . . 122.00(12)
C22 C21 C2 . . 119.23(11)
O22 C22 C21 . . 121.35(14)
O22 C22 C23 . . 117.99(14)
C21 C22 C23 . . 120.60(14)
C22 C23 C24 . . 114.19(13)
C23 C24 C27 . . 110.67(14)
C23 C24 C28 . . 109.87(13)
C27 C24 C28 . . 108.97(14)
C23 C24 C25 . . 108.32(13)
C27 C24 C25 . . 110.30(13)
C28 C24 C25 . . 108.69(13)
C26 C25 C24 . . 113.49(13)
O26 C26 C21 . . 123.00(14)
O26 C26 C25 . . 113.97(13)
C21 C26 C25 . . 123.03(14)

loop_
_geom_bond_atom_site_label_1
_geom_bond_atom_site_label_2
_geom_bond_site_symmetry_2
_geom_bond_distance
_geom_bond_publ_flag
C1 C11 . 1.5151(16) ?
C1 C11 2_565 1.5151(16) ?
C11 C16 . 1.367(2) ?
C11 C12 . 1.4374(19) ?
C12 O12 . 1.2533(18) ?
C12 C13 . 1.510(2) ?
C13 C14 . 1.541(2) ?
C14 C17 . 1.528(2) ?
C14 C18 . 1.530(2) ?
C14 C15 . 1.537(2) ?
C15 C16 . 1.496(2) ?
C16 O16 . 1.3346(19) ?
C2 C21 2 1.5108(16) ?
C2 C21 . 1.5108(16) ?
C21 C26 . 1.380(2) ?
C21 C22 . 1.431(2) ?
C22 O22 . 1.2621(19) ?
C22 C23 . 1.504(2) ?
C23 C24 . 1.532(2) ?
C24 C27 . 1.535(2) ?
C24 C28 . 1.537(2) ?
C24 C25 . 1.539(2) ?
C25 C26 . 1.497(2) ?
C26 O26 . 1.3197(19) ?

loop_
_geom_torsion_atom_site_label_1
_geom_torsion_atom_site_label_2
_geom_torsion_atom_site_label_3
_geom_torsion_atom_site_label_4
_geom_torsion_site_symmetry_1
_geom_torsion
C11 C1 C11 C16 2_565 83.71(13)
C11 C1 C11 C12 2_565 -93.97(12)
C16 C11 C12 O12 . -170.40(14)
C1 C11 C12 O12 . 7.4(2)
C16 C11 C12 C13 . 6.2(2)
C1 C11 C12 C13 . -176.05(13)
O12 C12 C13 C14 . -160.79(14)
C11 C12 C13 C14 . 22.5(2)
C12 C13 C14 C17 . 72.20(17)
C12 C13 C14 C18 . -167.24(13)
C12 C13 C14 C15 . -48.40(17)
C17 C14 C15 C16 . -71.78(17)
C18 C14 C15 C16 . 167.44(13)
C13 C14 C15 C16 . 48.82(16)
C12 C11 C16 O16 . 172.99(13)
C1 C11 C16 O16 . -4.7(2)
C12 C11 C16 C15 . -5.3(2)
C1 C11 C16 C15 . 177.05(13)
C14 C15 C16 O16 . 157.33(12)
C14 C15 C16 C11 . -24.2(2)
C21 C2 C21 C26 2 87.20(13)
C21 C2 C21 C22 2 -91.51(12)
C26 C21 C22 O22 . -170.95(14)
C2 C21 C22 O22 . 7.8(2)
C26 C21 C22 C23 . 6.2(2)
C2 C21 C22 C23 . -175.07(13)
O22 C22 C23 C24 . -159.06(15)
C21 C22 C23 C24 . 23.7(2)
C22 C23 C24 C27 . 71.55(17)
C22 C23 C24 C28 . -168.07(14)
C22 C23 C24 C25 . -49.48(17)
C23 C24 C25 C26 . 48.53(17)
C27 C24 C25 C26 . -72.73(17)
C28 C24 C25 C26 . 167.86(13)
C22 C21 C26 O26 . 172.58(13)
C2 C21 C26 O26 . -6.1(2)
C22 C21 C26 C25 . -6.9(2)
C2 C21 C26 C25 . 174.35(13)
C24 C25 C26 O26 . 158.37(13)
C24 C25 C26 C21 . -22.1(2)
